data_7712109
loop_
_publ_author_name
'Peedika Paramban, Ramees'
'Guo, Zhifang'
'Deacon, Glen B.'
'Junk, Peter C.'

_publ_section_title
;
 Formation of a cyclooctatetraenylsamarium(III) inverse sandwich that
 ring-opens tetrahydrofuran.
;
_journal_name_full 'Dalton transactions (Cambridge, England : 2003)'
_journal_paper_doi 10.1039/d2dt04164b
_journal_year 2023
_chemical_formula_moiety 'C41 H59 N2 O2 Sm'
_chemical_formula_sum 'C41 H59 N2 O2 Sm'
_chemical_formula_weight 762.25
_space_group_crystal_system orthorhombic
_space_group_IT_number 19
_space_group_name_Hall 'P 2ac 2ab'
_space_group_name_H-M_alt 'P 21 21 21'
_atom_sites_solution_hydrogens geom
_atom_sites_solution_primary dual
_audit_creation_date 2021-06-04
_audit_creation_method
;
Olex2 1.3
(compiled 2020.07.31 svn.rc2a77460 for OlexSys, GUI svn.r6145)
;
_audit_update_record
;
2022-11-15 deposited with the CCDC.	2023-01-05 downloaded from the CCDC.
;
_cell_angle_alpha 90
_cell_angle_beta 90
_cell_angle_gamma 90
_cell_formula_units_Z 4
_cell_length_a 10.842(2)
_cell_length_b 18.607(4)
_cell_length_c 18.765(4)
_cell_measurement_reflns_used 7196
_cell_measurement_temperature 100(2)
_cell_measurement_theta_max 26
_cell_measurement_theta_min 2
_cell_volume 3785.6(13)
_computing_cell_refinement 'XDS (Kabsch, 1993)'
_computing_data_collection 'BluIce (McPhillips, 2002)'
_computing_data_reduction 'XDS (Kabsch, 1993)'
_computing_molecular_graphics 'Olex2 1.3 (Dolomanov et al., 2009)'
_computing_publication_material 'Olex2 1.3 (Dolomanov et al., 2009)'
_computing_structure_refinement 'SHELXL 2018/3 (Sheldrick, 2015)'
_computing_structure_solution 'SHELXT 2018/2 (Sheldrick, 2018)'
_diffrn_ambient_temperature 100(2)
_diffrn_measured_fraction_theta_full 0.999
_diffrn_measured_fraction_theta_max 0.999
_diffrn_measurement_device_type 'ADSC Quantum 210r'
_diffrn_measurement_method 'Phi Scan'
_diffrn_radiation_monochromator 'Silicon Double Crystal'
_diffrn_radiation_source 'MX1 Beamline Australian Synchrotron'
_diffrn_radiation_type Synchrotron
_diffrn_radiation_wavelength 0.71073
_diffrn_reflns_av_R_equivalents 0.0654
_diffrn_reflns_av_unetI/netI 0.0327
_diffrn_reflns_Laue_measured_fraction_full 0.999
_diffrn_reflns_Laue_measured_fraction_max 0.999
_diffrn_reflns_limit_h_max 13
_diffrn_reflns_limit_h_min -13
_diffrn_reflns_limit_k_max 22
_diffrn_reflns_limit_k_min -22
_diffrn_reflns_limit_l_max 22
_diffrn_reflns_limit_l_min -22
_diffrn_reflns_number 47416
_diffrn_reflns_point_group_measured_fraction_full 1.000
_diffrn_reflns_point_group_measured_fraction_max 0.999
_diffrn_reflns_theta_full 25.242
_diffrn_reflns_theta_max 25.687
_diffrn_reflns_theta_min 1.541
_diffrn_standards_number 0
_exptl_absorpt_coefficient_mu 1.586
_exptl_absorpt_correction_type none
_exptl_crystal_colour purple
_exptl_crystal_density_diffrn 1.337
_exptl_crystal_description plate
_exptl_crystal_F_000 1588
_exptl_crystal_size_max 0.2
_exptl_crystal_size_mid 0.1
_exptl_crystal_size_min 0.05
_refine_diff_density_max 0.940
_refine_diff_density_min -1.447
_refine_diff_density_rms 0.074
_refine_ls_abs_structure_details
;
 Flack x determined using 3009 quotients [(I+)-(I-)]/[(I+)+(I-)]
 (Parsons, Flack and Wagner, Acta Cryst. B69 (2013) 249-259).
;
_refine_ls_abs_structure_Flack -0.013(6)
_refine_ls_extinction_method none
_refine_ls_goodness_of_fit_ref 1.040
_refine_ls_hydrogen_treatment constr
_refine_ls_matrix_type full
_refine_ls_number_parameters 423
_refine_ls_number_reflns 7196
_refine_ls_number_restraints 0
_refine_ls_restrained_S_all 1.040
_refine_ls_R_factor_all 0.0300
_refine_ls_R_factor_gt 0.0292
_refine_ls_shift/su_max 0.001
_refine_ls_shift/su_mean 0.000
_refine_ls_structure_factor_coef Fsqd
_refine_ls_weighting_details 'w=1/[\s^2^(Fo^2^)+(0.0475P)^2^+1.5365P] where P=(Fo^2^+2Fc^2^)/3'
_refine_ls_weighting_scheme calc
_refine_ls_wR_factor_gt 0.0760
_refine_ls_wR_factor_ref 0.0767
_reflns_Friedel_coverage 0.788
_reflns_Friedel_fraction_full 1.000
_reflns_Friedel_fraction_max 0.999
_reflns_number_gt 6999
_reflns_number_total 7196
_reflns_threshold_expression 'I > 2\s(I)'
_cod_data_source_file d2dt04164b2.cif
_cod_data_source_block 2
_cod_database_code 7712109
_shelx_shelxl_version_number 2018/3
_shelx_space_group_comment
;
The symmetry employed for this shelxl refinement is uniquely defined
by the following loop, which should always be used as a source of
symmetry information in preference to the above space-group names.
They are only intended as comments.
;
_shelx_estimated_absorpt_t_max 0.925
_shelx_estimated_absorpt_t_min 0.742
_olex2_refinement_description
;
1. Fixed Uiso
 At 1.2 times of:
  All C(H) groups, All C(H,H) groups
 At 1.5 times of:
  All C(H,H,H) groups
2.a Ternary CH refined with riding coordinates:
 C23(H23), C10(H10), C16(H16), C35(H35), C2(H2), C36(H36), C34(H34), C39(H39),
 C38(H38), C37(H37), C40(H40), C41(H41)
2.b Secondary CH2 refined with riding coordinates:
 C30(H30A,H30B), C32(H32A,H32B), C29(H29A,H29B), C33(H33A,H33B), C26(H26A,
 H26B), C31(H31A,H31B), C28(H28A,H28B), C27(H27A,H27B)
2.c Aromatic/amide H refined with riding coordinates:
 C19(H19), C21(H21), C13(H13), C7(H7), C20(H20), C5(H5), C6(H6)
2.d Idealised Me refined as rotating group:
 C17(H17A,H17B,H17C), C18(H18A,H18B,H18C), C12(H12A,H12B,H12C), C3(H3A,H3B,
 H3C), C24(H24A,H24B,H24C), C25(H25A,H25B,H25C), C1(H1A,H1B,H1C), C11(H11A,H11B,
 H11C)
;
_olex2_submission_special_instructions 'No special instructions were received'

loop_
_space_group_symop_operation_xyz
'x, y, z'
'-x+1/2, -y, z+1/2'
'-x, y+1/2, -z+1/2'
'x+1/2, -y+1/2, -z'

loop_
_atom_site_label
_atom_site_type_symbol
_atom_site_fract_x
_atom_site_fract_y
_atom_site_fract_z
_atom_site_U_iso_or_equiv
_atom_site_adp_type
_atom_site_occupancy
_atom_site_site_symmetry_order
_atom_site_calc_flag
_atom_site_refinement_flags_posn
_atom_site_refinement_flags_adp
_atom_site_refinement_flags_occupancy
_atom_site_disorder_assembly
_atom_site_disorder_group
Sm1 Sm 0.62879(2) 0.61239(2) 0.41516(2) 0.02794(9) Uani 1 1 d . . . . .
O2 O 0.4053(3) 0.58369(18) 0.42937(18) 0.0321(8) Uani 1 1 d . . . . .
O1 O 0.5031(3) 0.71046(19) 0.35362(19) 0.0335(8) Uani 1 1 d . . . . .
N2 N 0.6415(4) 0.48440(19) 0.3679(2) 0.0257(8) Uani 1 1 d . . . . .
N1 N 0.6358(4) 0.5745(2) 0.28508(19) 0.0288(8) Uani 1 1 d . . . . .
C14 C 0.6704(5) 0.4117(2) 0.3828(2) 0.0275(10) Uani 1 1 d . . . . .
C15 C 0.7846(4) 0.3822(3) 0.3642(3) 0.0301(10) Uani 1 1 d . . . . .
C23 C 0.4577(5) 0.3993(3) 0.4398(3) 0.0412(13) Uani 1 1 d . . . . .
H23 H 0.459170 0.452179 0.430256 0.049 Uiso 1 1 calc R U . . .
C30 C 0.3299(5) 0.5814(3) 0.4939(3) 0.0368(12) Uani 1 1 d . . . . .
H30A H 0.332695 0.628249 0.518918 0.044 Uiso 1 1 calc R U . . .
H30B H 0.359964 0.543606 0.526657 0.044 Uiso 1 1 calc R U . . .
C9 C 0.6341(6) 0.5932(2) 0.2112(2) 0.0334(10) Uani 1 1 d . . . . .
C8 C 0.5369(6) 0.5733(3) 0.1669(3) 0.0404(13) Uani 1 1 d . . . . .
C22 C 0.5823(4) 0.3694(3) 0.4186(3) 0.0311(10) Uani 1 1 d . . . . .
C32 C 0.1970(5) 0.5951(3) 0.3934(3) 0.0366(12) Uani 1 1 d . . . . .
H32A H 0.132651 0.571807 0.363986 0.044 Uiso 1 1 calc R U . . .
H32B H 0.183901 0.647776 0.393357 0.044 Uiso 1 1 calc R U . . .
C17 C 1.0086(5) 0.4170(3) 0.3754(3) 0.0409(13) Uani 1 1 d . . . . .
H17A H 1.037502 0.367153 0.372379 0.061 Uiso 1 1 calc R U . . .
H17B H 0.991865 0.429192 0.425234 0.061 Uiso 1 1 calc R U . . .
H17C H 1.072271 0.449196 0.356520 0.061 Uiso 1 1 calc R U . . .
C19 C 0.8054(5) 0.3084(3) 0.3776(3) 0.0356(12) Uani 1 1 d . . . . .
H19 H 0.881137 0.287149 0.363367 0.043 Uiso 1 1 calc R U . . .
C4 C 0.7314(6) 0.6363(3) 0.1847(3) 0.0412(13) Uani 1 1 d . . . . .
C10 C 0.4290(6) 0.5286(3) 0.1925(3) 0.0435(13) Uani 1 1 d . . . . .
H10 H 0.438770 0.521829 0.245109 0.052 Uiso 1 1 calc R U . . .
C21 C 0.6072(5) 0.2969(3) 0.4319(3) 0.0347(11) Uani 1 1 d . . . . .
H21 H 0.547317 0.268281 0.455634 0.042 Uiso 1 1 calc R U . . .
C16 C 0.8897(5) 0.4254(3) 0.3313(3) 0.0326(10) Uani 1 1 d . . . . .
H16 H 0.865694 0.477307 0.332209 0.039 Uiso 1 1 calc R U . . .
C13 C 0.6469(4) 0.5057(2) 0.3014(2) 0.0270(9) Uani 1 1 d . . . . .
H13 H 0.659006 0.471364 0.264541 0.032 Uiso 1 1 calc R U . . .
C7 C 0.5414(7) 0.5951(3) 0.0954(3) 0.0521(16) Uani 1 1 d . . . . .
H7 H 0.477219 0.580361 0.064258 0.062 Uiso 1 1 calc R U . . .
C20 C 0.7173(5) 0.2665(3) 0.4112(3) 0.0388(12) Uani 1 1 d . . . . .
H20 H 0.732713 0.217019 0.419985 0.047 Uiso 1 1 calc R U . . .
C18 C 0.9121(5) 0.4041(3) 0.2537(3) 0.0401(12) Uani 1 1 d . . . . .
H18A H 0.927074 0.352189 0.250896 0.060 Uiso 1 1 calc R U . . .
H18B H 0.984173 0.429936 0.235355 0.060 Uiso 1 1 calc R U . . .
H18C H 0.839507 0.416350 0.225093 0.060 Uiso 1 1 calc R U . . .
C5 C 0.7291(7) 0.6566(3) 0.1127(3) 0.0505(16) Uani 1 1 d . . . . .
H5 H 0.794850 0.684763 0.094189 0.061 Uiso 1 1 calc R U . . .
C6 C 0.6352(9) 0.6370(3) 0.0686(3) 0.0577(19) Uani 1 1 d . . . . .
H6 H 0.634359 0.652022 0.020245 0.069 Uiso 1 1 calc R U . . .
C29 C 0.4125(5) 0.7560(3) 0.3880(3) 0.0403(13) Uani 1 1 d . . . . .
H29A H 0.453099 0.795141 0.414928 0.048 Uiso 1 1 calc R U . . .
H29B H 0.360549 0.727712 0.421188 0.048 Uiso 1 1 calc R U . . .
C33 C 0.3257(5) 0.5757(3) 0.3679(3) 0.0358(11) Uani 1 1 d . . . . .
H33A H 0.327825 0.525559 0.350210 0.043 Uiso 1 1 calc R U . . .
H33B H 0.352105 0.608168 0.329070 0.043 Uiso 1 1 calc R U . . .
C26 C 0.5411(6) 0.7512(3) 0.2925(3) 0.0426(13) Uani 1 1 d . . . . .
H26A H 0.579666 0.719630 0.256352 0.051 Uiso 1 1 calc R U . . .
H26B H 0.600913 0.788961 0.306206 0.051 Uiso 1 1 calc R U . . .
C35 C 0.8622(6) 0.6492(6) 0.4304(4) 0.075(3) Uani 1 1 d . . . . .
H35 H 0.906340 0.643847 0.383847 0.089 Uiso 1 1 calc R U . . .
C31 C 0.1992(5) 0.5648(3) 0.4691(3) 0.0430(13) Uani 1 1 d . . . . .
H31A H 0.137370 0.588964 0.499735 0.052 Uiso 1 1 calc R U . . .
H31B H 0.183271 0.512453 0.469222 0.052 Uiso 1 1 calc R U . . .
C28 C 0.3361(6) 0.7858(4) 0.3275(3) 0.0501(15) Uani 1 1 d . . . . .
H28A H 0.308791 0.835520 0.337871 0.060 Uiso 1 1 calc R U . . .
H28B H 0.262737 0.755496 0.318436 0.060 Uiso 1 1 calc R U . . .
C27 C 0.4248(7) 0.7842(4) 0.2639(3) 0.0560(17) Uani 1 1 d . . . . .
H27A H 0.390588 0.754770 0.224684 0.067 Uiso 1 1 calc R U . . .
H27B H 0.440573 0.833384 0.245987 0.067 Uiso 1 1 calc R U . . .
C2 C 0.8380(6) 0.6584(3) 0.2324(3) 0.0503(15) Uani 1 1 d . . . . .
H2 H 0.809062 0.653944 0.282753 0.060 Uiso 1 1 calc R U . . .
C12 C 0.3047(7) 0.5657(5) 0.1800(4) 0.065(2) Uani 1 1 d . . . . .
H12A H 0.292653 0.573440 0.128825 0.097 Uiso 1 1 calc R U . . .
H12B H 0.303726 0.612097 0.204739 0.097 Uiso 1 1 calc R U . . .
H12C H 0.238126 0.535310 0.198475 0.097 Uiso 1 1 calc R U . . .
C36 C 0.7987(7) 0.7138(4) 0.4316(4) 0.061(2) Uani 1 1 d . . . . .
H36 H 0.811561 0.742089 0.386917 0.073 Uiso 1 1 calc R U . . .
C34 C 0.8552(9) 0.5849(5) 0.4632(6) 0.083(3) Uani 1 1 d . . . . .
H34 H 0.895381 0.546864 0.433638 0.099 Uiso 1 1 calc R U . . .
C39 C 0.6063(8) 0.6475(7) 0.5527(4) 0.082(3) Uani 1 1 d . . . . .
H39 H 0.518765 0.641708 0.568451 0.098 Uiso 1 1 calc R U . . .
C38 C 0.6212(8) 0.7111(5) 0.5199(4) 0.065(2) Uani 1 1 d . . . . .
H38 H 0.540627 0.737147 0.518256 0.078 Uiso 1 1 calc R U . . .
C3 C 0.9457(8) 0.6090(5) 0.2238(5) 0.076(2) Uani 1 1 d . . . . .
H3A H 0.918164 0.559138 0.229106 0.114 Uiso 1 1 calc R U . . .
H3B H 1.007557 0.619883 0.260371 0.114 Uiso 1 1 calc R U . . .
H3C H 0.982017 0.615671 0.176478 0.114 Uiso 1 1 calc R U . . .
C37 C 0.6990(7) 0.7392(4) 0.4709(4) 0.061(2) Uani 1 1 d . . . . .
H37 H 0.657875 0.779644 0.445000 0.073 Uiso 1 1 calc R U . . .
C24 C 0.4360(9) 0.3889(5) 0.5213(5) 0.083(3) Uani 1 1 d . . . . .
H24A H 0.438089 0.337488 0.532753 0.124 Uiso 1 1 calc R U . . .
H24B H 0.355381 0.408707 0.534367 0.124 Uiso 1 1 calc R U . . .
H24C H 0.500834 0.413811 0.547966 0.124 Uiso 1 1 calc R U . . .
C40 C 0.6658(14) 0.5806(7) 0.5516(5) 0.103(5) Uani 1 1 d . . . . .
H40 H 0.611530 0.540646 0.568621 0.123 Uiso 1 1 calc R U . . .
C25 C 0.3579(7) 0.3674(4) 0.3948(7) 0.100(4) Uani 1 1 d . . . . .
H25A H 0.364190 0.386224 0.346152 0.150 Uiso 1 1 calc R U . . .
H25B H 0.277269 0.380112 0.414813 0.150 Uiso 1 1 calc R U . . .
H25C H 0.366689 0.315003 0.393940 0.150 Uiso 1 1 calc R U . . .
C1 C 0.8776(9) 0.7358(4) 0.2213(5) 0.080(2) Uani 1 1 d . . . . .
H1A H 0.910712 0.741536 0.173033 0.121 Uiso 1 1 calc R U . . .
H1B H 0.941417 0.748270 0.256183 0.121 Uiso 1 1 calc R U . . .
H1C H 0.806377 0.767567 0.227558 0.121 Uiso 1 1 calc R U . . .
C41 C 0.7766(15) 0.5541(4) 0.5131(8) 0.105(5) Uani 1 1 d . . . . .
H41 H 0.777142 0.500482 0.509706 0.126 Uiso 1 1 calc R U . . .
C11 C 0.4286(9) 0.4537(4) 0.1581(4) 0.072(2) Uani 1 1 d . . . . .
H11A H 0.353071 0.428127 0.171694 0.108 Uiso 1 1 calc R U . . .
H11B H 0.500565 0.426471 0.174560 0.108 Uiso 1 1 calc R U . . .
H11C H 0.431751 0.458574 0.106157 0.108 Uiso 1 1 calc R U . . .

loop_
_atom_site_aniso_label
_atom_site_aniso_U_11
_atom_site_aniso_U_22
_atom_site_aniso_U_33
_atom_site_aniso_U_23
_atom_site_aniso_U_13
_atom_site_aniso_U_12
Sm1 0.02857(12) 0.02511(12) 0.03014(13) -0.00164(9) -0.00081(10) 0.00196(10)
O2 0.0275(17) 0.0346(16) 0.0342(19) -0.0020(14) 0.0029(13) 0.0004(13)
O1 0.0359(19) 0.0313(17) 0.0335(19) 0.0014(15) 0.0035(15) 0.0061(15)
N2 0.028(2) 0.0213(16) 0.0283(18) 0.0002(14) -0.0024(17) 0.0004(16)
N1 0.033(2) 0.0262(18) 0.0265(18) 0.0015(14) 0.0028(19) 0.0000(19)
C14 0.033(2) 0.025(2) 0.025(2) 0.0001(18) -0.0072(19) -0.0022(18)
C15 0.032(2) 0.031(2) 0.028(2) -0.003(2) -0.0038(18) 0.001(2)
C23 0.038(3) 0.028(3) 0.058(3) 0.006(2) 0.009(2) -0.002(2)
C30 0.036(3) 0.038(3) 0.036(3) 0.001(2) 0.009(2) 0.003(2)
C9 0.047(3) 0.025(2) 0.028(2) 0.0014(17) 0.007(2) 0.012(2)
C8 0.061(4) 0.033(3) 0.027(3) 0.001(2) 0.000(2) 0.015(3)
C22 0.032(2) 0.028(2) 0.033(2) 0.002(2) -0.003(2) -0.0012(18)
C32 0.027(2) 0.041(3) 0.042(3) -0.010(2) 0.002(2) 0.000(2)
C17 0.028(3) 0.038(3) 0.057(4) -0.007(3) -0.005(2) 0.002(2)
C19 0.037(3) 0.028(2) 0.043(3) -0.006(2) -0.005(2) 0.007(2)
C4 0.053(3) 0.026(2) 0.045(3) 0.004(2) 0.015(3) 0.005(2)
C10 0.053(3) 0.043(3) 0.035(3) -0.003(2) -0.011(3) 0.002(3)
C21 0.041(3) 0.029(2) 0.034(3) 0.0041(19) -0.002(2) -0.003(2)
C16 0.030(3) 0.029(2) 0.039(3) -0.0042(19) 0.000(2) 0.004(2)
C13 0.026(2) 0.026(2) 0.029(2) -0.0012(17) 0.0010(19) 0.0013(18)
C7 0.079(5) 0.045(3) 0.032(3) -0.003(3) 0.003(3) 0.018(3)
C20 0.047(3) 0.021(2) 0.048(3) 0.003(2) -0.007(3) 0.0021(19)
C18 0.046(3) 0.041(3) 0.034(3) -0.005(2) 0.008(2) 0.013(2)
C5 0.077(4) 0.035(3) 0.039(3) 0.012(3) 0.021(3) 0.008(3)
C6 0.105(6) 0.037(3) 0.032(3) 0.011(2) 0.016(4) 0.023(4)
C29 0.045(3) 0.035(3) 0.041(3) 0.000(2) 0.007(2) 0.014(2)
C33 0.034(3) 0.037(3) 0.036(3) -0.004(2) -0.002(2) -0.001(2)
C26 0.054(3) 0.030(3) 0.044(3) 0.008(2) 0.012(3) 0.009(2)
C35 0.027(3) 0.130(8) 0.067(4) -0.054(5) 0.003(3) -0.009(4)
C31 0.035(3) 0.046(3) 0.049(3) -0.005(3) 0.008(2) -0.003(2)
C28 0.049(4) 0.051(3) 0.051(3) 0.010(3) 0.001(3) 0.018(3)
C27 0.064(4) 0.064(4) 0.040(3) 0.006(3) 0.001(3) 0.018(3)
C2 0.054(4) 0.049(3) 0.047(3) 0.013(3) 0.015(3) -0.009(3)
C12 0.052(4) 0.083(5) 0.060(4) 0.012(4) -0.016(3) 0.009(4)
C36 0.064(4) 0.067(4) 0.052(4) 0.007(3) -0.018(3) -0.036(4)
C34 0.064(5) 0.064(5) 0.121(8) -0.051(5) -0.057(6) 0.034(4)
C39 0.059(5) 0.154(10) 0.032(3) -0.026(5) 0.002(3) -0.039(6)
C38 0.048(4) 0.082(5) 0.065(4) -0.043(4) -0.011(4) 0.021(4)
C3 0.073(5) 0.082(5) 0.073(5) 0.013(5) -0.010(4) 0.022(5)
C37 0.069(5) 0.037(3) 0.077(5) -0.015(3) -0.042(4) 0.003(3)
C24 0.099(6) 0.065(5) 0.085(6) 0.031(4) 0.057(5) 0.032(5)
C40 0.161(13) 0.101(7) 0.047(4) 0.031(5) -0.059(6) -0.082(8)
C25 0.039(4) 0.048(4) 0.213(12) -0.037(5) -0.036(6) 0.005(3)
C1 0.061(5) 0.057(4) 0.124(7) 0.017(4) 0.009(5) -0.016(4)
C41 0.157(11) 0.034(4) 0.123(9) 0.003(5) -0.111(9) 0.001(5)
C11 0.107(7) 0.052(4) 0.056(4) -0.009(3) -0.006(4) -0.011(4)

loop_
_atom_type_symbol
_atom_type_description
_atom_type_scat_dispersion_real
_atom_type_scat_dispersion_imag
_atom_type_scat_source
C C 0.0033 0.0016 'International Tables Vol C Tables 4.2.6.8 and 6.1.1.4'
H H 0.0000 0.0000 'International Tables Vol C Tables 4.2.6.8 and 6.1.1.4'
N N 0.0061 0.0033 'International Tables Vol C Tables 4.2.6.8 and 6.1.1.4'
O O 0.0106 0.0060 'International Tables Vol C Tables 4.2.6.8 and 6.1.1.4'
Sm Sm -0.1638 3.4418 'International Tables Vol C Tables 4.2.6.8 and 6.1.1.4'

loop_
_geom_angle_atom_site_label_1
_geom_angle_atom_site_label_2
_geom_angle_atom_site_label_3
_geom_angle
_geom_angle_site_symmetry_1
_geom_angle_site_symmetry_3
_geom_angle_publ_flag
O2 Sm1 O1 71.53(12) . . ?
O2 Sm1 N2 83.66(12) . . ?
O2 Sm1 N1 94.14(13) . . ?
O2 Sm1 C35 167.37(18) . . ?
O2 Sm1 C36 144.4(2) . . ?
O2 Sm1 C34 144.8(3) . . ?
O2 Sm1 C39 81.99(19) . . ?
O2 Sm1 C38 92.2(2) . . ?
O2 Sm1 C37 114.9(2) . . ?
O2 Sm1 C40 89.8(3) . . ?
O2 Sm1 C41 115.0(4) . . ?
O1 Sm1 C35 112.0(3) . . ?
O1 Sm1 C36 85.1(2) . . ?
O1 Sm1 C34 141.4(3) . . ?
O1 Sm1 C39 102.3(3) . . ?
O1 Sm1 C38 80.00(19) . . ?
O1 Sm1 C37 72.54(16) . . ?
O1 Sm1 C40 132.5(4) . . ?
O1 Sm1 C41 157.3(2) . . ?
N2 Sm1 O1 122.67(12) . . ?
N2 Sm1 C35 103.2(2) . . ?
N2 Sm1 C36 131.9(2) . . ?
N2 Sm1 C34 83.62(19) . . ?
N2 Sm1 C39 124.8(3) . . ?
N2 Sm1 C38 153.5(2) . . ?
N2 Sm1 C37 160.18(19) . . ?
N2 Sm1 C40 96.9(3) . . ?
N2 Sm1 C41 80.1(2) . . ?
N1 Sm1 O1 77.28(12) . . ?
N1 Sm1 N2 53.41(12) . . ?
N1 Sm1 C35 98.47(19) . . ?
N1 Sm1 C36 106.74(19) . . ?
N1 Sm1 C34 104.2(3) . . ?
N1 Sm1 C39 176.0(2) . . ?
N1 Sm1 C38 153.1(2) . . ?
N1 Sm1 C37 127.5(2) . . ?
N1 Sm1 C40 149.2(4) . . ?
N1 Sm1 C41 122.0(4) . . ?
C35 Sm1 C36 30.4(3) . . ?
C35 Sm1 C34 29.4(3) . . ?
C35 Sm1 C39 85.4(2) . . ?
C35 Sm1 C38 76.9(2) . . ?
C35 Sm1 C37 57.3(3) . . ?
C35 Sm1 C40 79.0(3) . . ?
C35 Sm1 C41 57.0(4) . . ?
C36 Sm1 C34 57.2(3) . . ?
C36 Sm1 C39 77.1(3) . . ?
C36 Sm1 C38 56.7(3) . . ?
C36 Sm1 C37 30.2(3) . . ?
C36 Sm1 C40 86.7(2) . . ?
C36 Sm1 C41 78.0(3) . . ?
C34 Sm1 C39 78.7(3) . . ?
C34 Sm1 C38 84.9(2) . . ?
C34 Sm1 C37 77.1(2) . . ?
C34 Sm1 C41 30.2(4) . . ?
C39 Sm1 C38 29.0(3) . . ?
C39 Sm1 C37 55.7(3) . . ?
C38 Sm1 C37 29.1(3) . . ?
C40 Sm1 C34 59.5(4) . . ?
C40 Sm1 C39 30.5(4) . . ?
C40 Sm1 C38 56.9(4) . . ?
C40 Sm1 C37 77.2(3) . . ?
C40 Sm1 C41 32.4(4) . . ?
C41 Sm1 C39 59.3(4) . . ?
C41 Sm1 C38 78.0(3) . . ?
C41 Sm1 C37 85.4(2) . . ?
C30 O2 Sm1 129.6(3) . . ?
C33 O2 Sm1 121.1(3) . . ?
C33 O2 C30 108.8(4) . . ?
C29 O1 Sm1 125.3(3) . . ?
C26 O1 Sm1 125.9(3) . . ?
C26 O1 C29 104.0(4) . . ?
C14 N2 Sm1 146.8(3) . . ?
C13 N2 Sm1 93.0(3) . . ?
C13 N2 C14 117.8(4) . . ?
C9 N1 Sm1 149.7(3) . . ?
C13 N1 Sm1 92.8(3) . . ?
C13 N1 C9 117.5(4) . . ?
C15 C14 N2 121.4(5) . . ?
C15 C14 C22 120.0(5) . . ?
C22 C14 N2 118.6(5) . . ?
C14 C15 C19 118.6(5) . . ?
C14 C15 C16 123.7(5) . . ?
C19 C15 C16 117.7(4) . . ?
C22 C23 H23 107.5 . . ?
C22 C23 C24 110.3(5) . . ?
C24 C23 H23 107.5 . . ?
C25 C23 H23 107.5 . . ?
C25 C23 C22 110.6(5) . . ?
C25 C23 C24 113.2(7) . . ?
O2 C30 H30A 110.6 . . ?
O2 C30 H30B 110.6 . . ?
O2 C30 C31 105.9(4) . . ?
H30A C30 H30B 108.7 . . ?
C31 C30 H30A 110.6 . . ?
C31 C30 H30B 110.6 . . ?
C8 C9 N1 121.5(5) . . ?
C8 C9 C4 120.4(5) . . ?
C4 C9 N1 118.0(5) . . ?
C9 C8 C10 122.8(5) . . ?
C9 C8 C7 117.8(6) . . ?
C7 C8 C10 119.3(6) . . ?
C14 C22 C23 121.7(4) . . ?
C21 C22 C14 119.6(5) . . ?
C21 C22 C23 118.6(5) . . ?
H32A C32 H32B 109.4 . . ?
C33 C32 H32A 111.6 . . ?
C33 C32 H32B 111.6 . . ?
C33 C32 C31 101.0(4) . . ?
C31 C32 H32A 111.6 . . ?
C31 C32 H32B 111.6 . . ?
H17A C17 H17B 109.5 . . ?
H17A C17 H17C 109.5 . . ?
H17B C17 H17C 109.5 . . ?
C16 C17 H17A 109.5 . . ?
C16 C17 H17B 109.5 . . ?
C16 C17 H17C 109.5 . . ?
C15 C19 H19 119.4 . . ?
C20 C19 C15 121.2(5) . . ?
C20 C19 H19 119.4 . . ?
C9 C4 C2 120.9(5) . . ?
C5 C4 C9 118.5(6) . . ?
C5 C4 C2 120.6(6) . . ?
C8 C10 H10 107.5 . . ?
C8 C10 C12 112.5(5) . . ?
C8 C10 C11 111.6(6) . . ?
C12 C10 H10 107.5 . . ?
C12 C10 C11 110.0(6) . . ?
C11 C10 H10 107.5 . . ?
C22 C21 H21 119.6 . . ?
C20 C21 C22 120.8(5) . . ?
C20 C21 H21 119.6 . . ?
C15 C16 C17 110.8(4) . . ?
C15 C16 H16 107.9 . . ?
C15 C16 C18 111.5(4) . . ?
C17 C16 H16 107.9 . . ?
C18 C16 C17 110.6(4) . . ?
C18 C16 H16 107.9 . . ?
Sm1 C13 H13 175.9 . . ?
N2 C13 Sm1 60.4(2) . . ?
N2 C13 N1 120.6(4) . . ?
N2 C13 H13 119.7 . . ?
N1 C13 Sm1 60.3(2) . . ?
N1 C13 H13 119.7 . . ?
C8 C7 H7 118.7 . . ?
C6 C7 C8 122.7(7) . . ?
C6 C7 H7 118.7 . . ?
C19 C20 H20 120.2 . . ?
C21 C20 C19 119.7(4) . . ?
C21 C20 H20 120.2 . . ?
C16 C18 H18A 109.5 . . ?
C16 C18 H18B 109.5 . . ?
C16 C18 H18C 109.5 . . ?
H18A C18 H18B 109.5 . . ?
H18A C18 H18C 109.5 . . ?
H18B C18 H18C 109.5 . . ?
C4 C5 H5 119.1 . . ?
C6 C5 C4 121.7(6) . . ?
C6 C5 H5 119.1 . . ?
C7 C6 H6 120.6 . . ?
C5 C6 C7 118.8(5) . . ?
C5 C6 H6 120.6 . . ?
O1 C29 H29A 110.8 . . ?
O1 C29 H29B 110.8 . . ?
O1 C29 C28 104.6(4) . . ?
H29A C29 H29B 108.9 . . ?
C28 C29 H29A 110.8 . . ?
C28 C29 H29B 110.8 . . ?
O2 C33 C32 105.8(4) . . ?
O2 C33 H33A 110.6 . . ?
O2 C33 H33B 110.6 . . ?
C32 C33 H33A 110.6 . . ?
C32 C33 H33B 110.6 . . ?
H33A C33 H33B 108.7 . . ?
O1 C26 H26A 110.7 . . ?
O1 C26 H26B 110.7 . . ?
O1 C26 C27 105.1(5) . . ?
H26A C26 H26B 108.8 . . ?
C27 C26 H26A 110.7 . . ?
C27 C26 H26B 110.7 . . ?
Sm1 C35 H35 109.8 . . ?
C36 C35 Sm1 75.5(4) . . ?
C36 C35 H35 109.8 . . ?
C34 C35 Sm1 76.4(5) . . ?
C34 C35 H35 109.8 . . ?
C34 C35 C36 137.2(8) . . ?
C30 C31 C32 102.9(4) . . ?
C30 C31 H31A 111.2 . . ?
C30 C31 H31B 111.2 . . ?
C32 C31 H31A 111.2 . . ?
C32 C31 H31B 111.2 . . ?
H31A C31 H31B 109.1 . . ?
C29 C28 H28A 111.1 . . ?
C29 C28 H28B 111.1 . . ?
C29 C28 C27 103.5(5) . . ?
H28A C28 H28B 109.0 . . ?
C27 C28 H28A 111.1 . . ?
C27 C28 H28B 111.1 . . ?
C26 C27 C28 104.9(5) . . ?
C26 C27 H27A 110.8 . . ?
C26 C27 H27B 110.8 . . ?
C28 C27 H27A 110.8 . . ?
C28 C27 H27B 110.8 . . ?
H27A C27 H27B 108.8 . . ?
C4 C2 H2 107.2 . . ?
C3 C2 C4 111.5(6) . . ?
C3 C2 H2 107.2 . . ?
C3 C2 C1 110.4(7) . . ?
C1 C2 C4 113.0(6) . . ?
C1 C2 H2 107.2 . . ?
C10 C12 H12A 109.5 . . ?
C10 C12 H12B 109.5 . . ?
C10 C12 H12C 109.5 . . ?
H12A C12 H12B 109.5 . . ?
H12A C12 H12C 109.5 . . ?
H12B C12 H12C 109.5 . . ?
Sm1 C36 H36 111.9 . . ?
C35 C36 Sm1 74.1(4) . . ?
C35 C36 H36 111.9 . . ?
C35 C36 C37 133.7(7) . . ?
C37 C36 Sm1 76.4(4) . . ?
C37 C36 H36 111.9 . . ?
Sm1 C34 H34 110.4 . . ?
C35 C34 Sm1 74.2(4) . . ?
C35 C34 H34 110.4 . . ?
C35 C34 C41 135.2(8) . . ?
C41 C34 Sm1 75.0(5) . . ?
C41 C34 H34 110.4 . . ?
Sm1 C39 H39 110.2 . . ?
C38 C39 Sm1 76.2(4) . . ?
C38 C39 H39 110.2 . . ?
C38 C39 C40 136.0(8) . . ?
C40 C39 Sm1 74.1(4) . . ?
C40 C39 H39 110.2 . . ?
Sm1 C38 H38 109.6 . . ?
C39 C38 Sm1 74.8(4) . . ?
C39 C38 H38 109.6 . . ?
C39 C38 C37 136.7(7) . . ?
C37 C38 Sm1 75.5(4) . . ?
C37 C38 H38 109.6 . . ?
C2 C3 H3A 109.5 . . ?
C2 C3 H3B 109.5 . . ?
C2 C3 H3C 109.5 . . ?
H3A C3 H3B 109.5 . . ?
H3A C3 H3C 109.5 . . ?
H3B C3 H3C 109.5 . . ?
Sm1 C37 H37 110.1 . . ?
C36 C37 Sm1 73.5(4) . . ?
C36 C37 H37 110.1 . . ?
C38 C37 Sm1 75.4(4) . . ?
C38 C37 C36 135.4(7) . . ?
C38 C37 H37 110.1 . . ?
C23 C24 H24A 109.5 . . ?
C23 C24 H24B 109.5 . . ?
C23 C24 H24C 109.5 . . ?
H24A C24 H24B 109.5 . . ?
H24A C24 H24C 109.5 . . ?
H24B C24 H24C 109.5 . . ?
Sm1 C40 H40 112.6 . . ?
C39 C40 Sm1 75.4(4) . . ?
C39 C40 H40 112.6 . . ?
C39 C40 C41 132.3(9) . . ?
C41 C40 Sm1 74.2(5) . . ?
C41 C40 H40 112.6 . . ?
C23 C25 H25A 109.5 . . ?
C23 C25 H25B 109.5 . . ?
C23 C25 H25C 109.5 . . ?
H25A C25 H25B 109.5 . . ?
H25A C25 H25C 109.5 . . ?
H25B C25 H25C 109.5 . . ?
C2 C1 H1A 109.5 . . ?
C2 C1 H1B 109.5 . . ?
C2 C1 H1C 109.5 . . ?
H1A C1 H1B 109.5 . . ?
H1A C1 H1C 109.5 . . ?
H1B C1 H1C 109.5 . . ?
Sm1 C41 H41 111.5 . . ?
C34 C41 Sm1 74.8(5) . . ?
C34 C41 C40 133.4(8) . . ?
C34 C41 H41 111.5 . . ?
C40 C41 Sm1 73.4(4) . . ?
C40 C41 H41 111.5 . . ?
C10 C11 H11A 109.5 . . ?
C10 C11 H11B 109.5 . . ?
C10 C11 H11C 109.5 . . ?
H11A C11 H11B 109.5 . . ?
H11A C11 H11C 109.5 . . ?
H11B C11 H11C 109.5 . . ?

loop_
_geom_bond_atom_site_label_1
_geom_bond_atom_site_label_2
_geom_bond_distance
_geom_bond_site_symmetry_2
_geom_bond_publ_flag
Sm1 O2 2.495(3) . ?
Sm1 O1 2.553(4) . ?
Sm1 N2 2.545(4) . ?
Sm1 N1 2.542(4) . ?
Sm1 C35 2.638(7) . ?
Sm1 C36 2.655(6) . ?
Sm1 C34 2.665(7) . ?
Sm1 C39 2.674(6) . ?
Sm1 C38 2.690(6) . ?
Sm1 C37 2.692(6) . ?
Sm1 C40 2.658(7) . ?
Sm1 C41 2.668(7) . ?
O2 C30 1.461(6) . ?
O2 C33 1.448(6) . ?
O1 C29 1.449(6) . ?
O1 C26 1.436(6) . ?
N2 C14 1.417(6) . ?
N2 C13 1.310(6) . ?
N1 C9 1.430(6) . ?
N1 C13 1.322(6) . ?
C14 C15 1.398(7) . ?
C14 C22 1.407(7) . ?
C15 C19 1.414(7) . ?
C15 C16 1.526(7) . ?
C23 H23 1.0000 . ?
C23 C22 1.515(7) . ?
C23 C24 1.560(10) . ?
C23 C25 1.496(10) . ?
C30 H30A 0.9900 . ?
C30 H30B 0.9900 . ?
C30 C31 1.523(8) . ?
C9 C8 1.392(8) . ?
C9 C4 1.416(8) . ?
C8 C10 1.513(9) . ?
C8 C7 1.403(8) . ?
C22 C21 1.398(7) . ?
C32 H32A 0.9900 . ?
C32 H32B 0.9900 . ?
C32 C33 1.519(7) . ?
C32 C31 1.529(8) . ?
C17 H17A 0.9800 . ?
C17 H17B 0.9800 . ?
C17 H17C 0.9800 . ?
C17 C16 1.539(7) . ?
C19 H19 0.9500 . ?
C19 C20 1.384(8) . ?
C4 C5 1.403(9) . ?
C4 C2 1.518(9) . ?
C10 H10 1.0000 . ?
C10 C12 1.533(9) . ?
C10 C11 1.537(9) . ?
C21 H21 0.9500 . ?
C21 C20 1.377(8) . ?
C16 H16 1.0000 . ?
C16 C18 1.530(7) . ?
C13 H13 0.9500 . ?
C7 H7 0.9500 . ?
C7 C6 1.376(11) . ?
C20 H20 0.9500 . ?
C18 H18A 0.9800 . ?
C18 H18B 0.9800 . ?
C18 H18C 0.9800 . ?
C5 H5 0.9500 . ?
C5 C6 1.361(11) . ?
C6 H6 0.9500 . ?
C29 H29A 0.9900 . ?
C29 H29B 0.9900 . ?
C29 C28 1.512(8) . ?
C33 H33A 0.9900 . ?
C33 H33B 0.9900 . ?
C26 H26A 0.9900 . ?
C26 H26B 0.9900 . ?
C26 C27 1.500(9) . ?
C35 H35 1.0000 . ?
C35 C36 1.386(13) . ?
C35 C34 1.348(15) . ?
C31 H31A 0.9900 . ?
C31 H31B 0.9900 . ?
C28 H28A 0.9900 . ?
C28 H28B 0.9900 . ?
C28 C27 1.533(9) . ?
C27 H27A 0.9900 . ?
C27 H27B 0.9900 . ?
C2 H2 1.0000 . ?
C2 C3 1.494(10) . ?
C2 C1 1.518(9) . ?
C12 H12A 0.9800 . ?
C12 H12B 0.9800 . ?
C12 H12C 0.9800 . ?
C36 H36 1.0000 . ?
C36 C37 1.392(12) . ?
C34 H34 1.0000 . ?
C34 C41 1.389(18) . ?
C39 H39 1.0000 . ?
C39 C38 1.343(13) . ?
C39 C40 1.403(18) . ?
C38 H38 1.0000 . ?
C38 C37 1.352(12) . ?
C3 H3A 0.9800 . ?
C3 H3B 0.9800 . ?
C3 H3C 0.9800 . ?
C37 H37 1.0000 . ?
C24 H24A 0.9800 . ?
C24 H24B 0.9800 . ?
C24 H24C 0.9800 . ?
C40 H40 1.0000 . ?
C40 C41 1.486(19) . ?
C25 H25A 0.9800 . ?
C25 H25B 0.9800 . ?
C25 H25C 0.9800 . ?
C1 H1A 0.9800 . ?
C1 H1B 0.9800 . ?
C1 H1C 0.9800 . ?
C41 H41 1.0000 . ?
C11 H11A 0.9800 . ?
C11 H11B 0.9800 . ?
C11 H11C 0.9800 . ?

loop_
_geom_torsion_atom_site_label_1
_geom_torsion_atom_site_label_2
_geom_torsion_atom_site_label_3
_geom_torsion_atom_site_label_4
_geom_torsion
_geom_torsion_site_symmetry_1
_geom_torsion_site_symmetry_2
_geom_torsion_site_symmetry_3
_geom_torsion_site_symmetry_4
_geom_torsion_publ_flag
Sm1 O2 C30 C31 177.0(3) . . . . ?
Sm1 O2 C33 C32 -152.9(3) . . . . ?
Sm1 O1 C29 C28 -161.6(4) . . . . ?
Sm1 O1 C26 C27 163.2(4) . . . . ?
Sm1 N2 C14 C15 -98.1(6) . . . . ?
Sm1 N2 C14 C22 80.4(7) . . . . ?
Sm1 N2 C13 N1 -4.7(5) . . . . ?
Sm1 N1 C9 C8 -113.7(7) . . . . ?
Sm1 N1 C9 C4 63.0(10) . . . . ?
Sm1 N1 C13 N2 4.7(5) . . . . ?
Sm1 C35 C36 C37 52.4(7) . . . . ?
Sm1 C35 C34 C41 -48.2(9) . . . . ?
Sm1 C36 C37 C38 47.5(8) . . . . ?
Sm1 C34 C41 C40 -48.4(9) . . . . ?
Sm1 C39 C38 C37 -48.2(9) . . . . ?
Sm1 C39 C40 C41 51.8(8) . . . . ?
Sm1 C38 C37 C36 -46.9(8) . . . . ?
Sm1 C40 C41 C34 48.8(9) . . . . ?
O2 C30 C31 C32 -27.3(5) . . . . ?
O1 C29 C28 C27 -26.4(6) . . . . ?
O1 C26 C27 C28 23.0(7) . . . . ?
N2 C14 C15 C19 -177.1(4) . . . . ?
N2 C14 C15 C16 4.1(7) . . . . ?
N2 C14 C22 C23 1.3(7) . . . . ?
N2 C14 C22 C21 178.1(4) . . . . ?
N1 C9 C8 C10 -2.2(8) . . . . ?
N1 C9 C8 C7 178.8(5) . . . . ?
N1 C9 C4 C5 -178.4(5) . . . . ?
N1 C9 C4 C2 3.4(7) . . . . ?
C14 N2 C13 Sm1 -167.1(5) . . . . ?
C14 N2 C13 N1 -171.7(5) . . . . ?
C14 C15 C19 C20 -2.8(8) . . . . ?
C14 C15 C16 C17 125.4(5) . . . . ?
C14 C15 C16 C18 -111.0(5) . . . . ?
C14 C22 C21 C20 0.7(8) . . . . ?
C15 C14 C22 C23 179.9(5) . . . . ?
C15 C14 C22 C21 -3.4(7) . . . . ?
C15 C19 C20 C21 0.1(8) . . . . ?
C23 C22 C21 C20 177.6(5) . . . . ?
C30 O2 C33 C32 20.0(5) . . . . ?
C9 N1 C13 Sm1 179.5(6) . . . . ?
C9 N1 C13 N2 -175.8(5) . . . . ?
C9 C8 C10 C12 123.6(6) . . . . ?
C9 C8 C10 C11 -112.2(6) . . . . ?
C9 C8 C7 C6 -2.3(8) . . . . ?
C9 C4 C5 C6 1.2(9) . . . . ?
C9 C4 C2 C3 96.0(7) . . . . ?
C9 C4 C2 C1 -139.0(6) . . . . ?
C8 C9 C4 C5 -1.7(8) . . . . ?
C8 C9 C4 C2 -179.9(5) . . . . ?
C8 C7 C6 C5 1.8(9) . . . . ?
C22 C14 C15 C19 4.4(7) . . . . ?
C22 C14 C15 C16 -174.4(4) . . . . ?
C22 C21 C20 C19 0.9(8) . . . . ?
C19 C15 C16 C17 -53.4(6) . . . . ?
C19 C15 C16 C18 70.3(6) . . . . ?
C4 C9 C8 C10 -178.7(5) . . . . ?
C4 C9 C8 C7 2.2(7) . . . . ?
C4 C5 C6 C7 -1.2(9) . . . . ?
C10 C8 C7 C6 178.6(6) . . . . ?
C16 C15 C19 C20 176.1(5) . . . . ?
C13 N2 C14 C15 57.8(6) . . . . ?
C13 N2 C14 C22 -123.7(5) . . . . ?
C13 N1 C9 C8 67.2(7) . . . . ?
C13 N1 C9 C4 -116.1(5) . . . . ?
C7 C8 C10 C12 -57.4(7) . . . . ?
C7 C8 C10 C11 66.8(7) . . . . ?
C5 C4 C2 C3 -82.1(7) . . . . ?
C5 C4 C2 C1 42.9(8) . . . . ?
C29 O1 C26 C27 -40.5(6) . . . . ?
C29 C28 C27 C26 2.2(7) . . . . ?
C33 O2 C30 C31 4.9(5) . . . . ?
C33 C32 C31 C30 38.1(5) . . . . ?
C26 O1 C29 C28 41.9(6) . . . . ?
C35 C36 C37 Sm1 -51.7(7) . . . . ?
C35 C36 C37 C38 -4.2(14) . . . . ?
C35 C34 C41 Sm1 48.0(9) . . . . ?
C35 C34 C41 C40 -0.4(16) . . . . ?
C31 C32 C33 O2 -36.1(5) . . . . ?
C2 C4 C5 C6 179.4(6) . . . . ?
C36 C35 C34 Sm1 50.2(9) . . . . ?
C36 C35 C34 C41 2.0(16) . . . . ?
C34 C35 C36 Sm1 -50.5(9) . . . . ?
C34 C35 C36 C37 1.9(14) . . . . ?
C39 C38 C37 Sm1 48.0(9) . . . . ?
C39 C38 C37 C36 1.2(15) . . . . ?
C39 C40 C41 Sm1 -52.2(8) . . . . ?
C39 C40 C41 C34 -3.4(15) . . . . ?
C38 C39 C40 Sm1 -49.2(9) . . . . ?
C38 C39 C40 C41 2.6(16) . . . . ?
C24 C23 C22 C14 -125.0(6) . . . . ?
C24 C23 C22 C21 58.2(7) . . . . ?
C40 C39 C38 Sm1 48.6(9) . . . . ?
C40 C39 C38 C37 0.4(16) . . . . ?
C25 C23 C22 C14 109.0(7) . . . . ?
C25 C23 C22 C21 -67.8(8) . . . . ?
